data_4126704
loop_
_publ_author_name
'Manz, Dennis-Helmut'
'Duan, Peng-Cheng'
'Dechert, Sebastian'
'Demeshko, Serhiy'
'Oswald, Rainer'
'John, Michael'
'Mata, Ricardo A.'
'Meyer, Franc'

_publ_section_title
;
 Pairwise H2/D2 Exchange and H2 Substitution at a Bimetallic Dinickel(II)
 Complex Featuring Two Terminal Hydrides.
;
_journal_name_full 'Journal of the American Chemical Society'
_journal_paper_doi 10.1021/jacs.7b08629
_journal_year 2017
_chemical_formula_moiety 'C47 H71 N6 Na Ni2 O2'
_chemical_formula_sum 'C47 H71 N6 Na Ni2 O2'
_chemical_formula_weight 892.50
_space_group_crystal_system triclinic
_space_group_IT_number 2
_space_group_name_Hall '-P 1'
_space_group_name_H-M_alt 'P -1'
_symmetry_space_group_name_Hall '-P 1'
_symmetry_space_group_name_H-M 'P -1'
_atom_sites_solution_hydrogens mixed
_audit_creation_method SHELXL-2014/7
_cell_angle_alpha 110.631(4)
_cell_angle_beta 94.584(4)
_cell_angle_gamma 98.545(4)
_cell_formula_units_Z 2
_cell_length_a 11.1496(5)
_cell_length_b 13.0401(7)
_cell_length_c 17.3856(8)
_cell_measurement_reflns_used 30911
_cell_measurement_temperature 133(2)
_cell_measurement_theta_max 26.830
_cell_measurement_theta_min 1.699
_cell_volume 2315.3(2)
_computing_cell_refinement 'X-AREA (Stoe & Cie, 2002)'
_computing_data_collection 'X-AREA (Stoe & Cie, 2002)'
_computing_data_reduction 'X-AREA (Stoe & Cie, 2002)'
_computing_molecular_graphics 'DIAMOND (Brandenburg, 2012)'
_computing_publication_material 'SHELXL-2014 (Sheldrick, 2014)'
_computing_structure_refinement 'SHELXL-2014/7 (Sheldrick, 2014)'
_computing_structure_solution 'SHELXS-2014 (Sheldrick, 2014)'
_diffrn_ambient_temperature 133(2)
_diffrn_measured_fraction_theta_full 0.999
_diffrn_measured_fraction_theta_max 0.988
_diffrn_measurement_device_type 'Stoe IPDS II'
_diffrn_measurement_method \w
_diffrn_radiation_type MoK\a
_diffrn_radiation_wavelength 0.71073
_diffrn_reflns_av_R_equivalents 0.0350
_diffrn_reflns_av_unetI/netI 0.0338
_diffrn_reflns_Laue_measured_fraction_full 0.999
_diffrn_reflns_Laue_measured_fraction_max 0.988
_diffrn_reflns_limit_h_max 14
_diffrn_reflns_limit_h_min -12
_diffrn_reflns_limit_k_max 16
_diffrn_reflns_limit_k_min -16
_diffrn_reflns_limit_l_max 21
_diffrn_reflns_limit_l_min -21
_diffrn_reflns_number 30911
_diffrn_reflns_point_group_measured_fraction_full 0.999
_diffrn_reflns_point_group_measured_fraction_max 0.988
_diffrn_reflns_theta_full 25.242
_diffrn_reflns_theta_max 26.830
_diffrn_reflns_theta_min 1.699
_diffrn_source 'fine-focus sealed tube'
_exptl_absorpt_coefficient_mu 0.866
_exptl_absorpt_correction_T_max 0.7971
_exptl_absorpt_correction_T_min 0.6473
_exptl_absorpt_correction_type numerical
_exptl_absorpt_process_details 'X-RED (Stoe & Cie, 2002)'
_exptl_crystal_colour orange
_exptl_crystal_density_diffrn 1.280
_exptl_crystal_description block
_exptl_crystal_F_000 956
_exptl_crystal_size_max 0.500
_exptl_crystal_size_mid 0.450
_exptl_crystal_size_min 0.320
_refine_diff_density_max 0.582
_refine_diff_density_min -0.277
_refine_diff_density_rms 0.059
_refine_ls_extinction_method none
_refine_ls_goodness_of_fit_ref 0.991
_refine_ls_hydrogen_treatment mixed
_refine_ls_matrix_type full
_refine_ls_number_parameters 543
_refine_ls_number_reflns 9822
_refine_ls_number_restraints 0
_refine_ls_restrained_S_all 0.991
_refine_ls_R_factor_all 0.0491
_refine_ls_R_factor_gt 0.0355
_refine_ls_shift/su_max 0.001
_refine_ls_shift/su_mean 0.000
_refine_ls_structure_factor_coef Fsqd
_refine_ls_weighting_details 'w=1/[\s^2^(Fo^2^)+(0.0585P)^2^] where P=(Fo^2^+2Fc^2^)/3'
_refine_ls_weighting_scheme calc
_refine_ls_wR_factor_gt 0.0854
_refine_ls_wR_factor_ref 0.0896
_reflns_Friedel_coverage 0.000
_reflns_number_gt 7866
_reflns_number_total 9822
_reflns_threshold_expression 'I > 2\s(I)'
_cod_data_source_file ja7b08629_si_002.cif
_cod_data_source_block Na2-pd127b
_cod_database_code 4126704
_shelx_shelxl_version_number 2014/7
_shelx_space_group_comment
;
The symmetry employed for this shelxl refinement is uniquely defined
by the following loop, which should always be used as a source of
symmetry information in preference to the above space-group names.
They are only intended as comments.
;
_shelx_estimated_absorpt_t_min 0.671
_shelx_estimated_absorpt_t_max 0.769

loop_
_space_group_symop_operation_xyz
'x, y, z'
'-x, -y, -z'

loop_
_atom_site_label
_atom_site_type_symbol
_atom_site_fract_x
_atom_site_fract_y
_atom_site_fract_z
_atom_site_U_iso_or_equiv
_atom_site_adp_type
_atom_site_occupancy
_atom_site_site_symmetry_order
_atom_site_calc_flag
_atom_site_refinement_flags_posn
_atom_site_refinement_flags_adp
Na1 Na 0.42976(8) 0.25046(6) 0.22888(5) 0.03793(19) Uani 1 1 d . .
Ni1 Ni 0.28684(2) 0.22123(2) 0.36177(2) 0.02623(7) Uani 1 1 d . .
Ni2 Ni 0.44950(2) 0.48555(2) 0.30647(2) 0.02621(7) Uani 1 1 d . .
N1 N 0.43626(15) 0.32235(13) 0.39559(9) 0.0278(3) Uani 1 1 d . .
N2 N 0.49461(15) 0.40623(12) 0.37256(9) 0.0276(3) Uani 1 1 d . .
N3 N 0.33980(15) 0.17893(13) 0.45125(9) 0.0285(3) Uani 1 1 d . .
N4 N 0.13371(15) 0.12630(13) 0.33162(9) 0.0284(3) Uani 1 1 d . .
N5 N 0.61624(15) 0.56415(13) 0.34098(10) 0.0292(3) Uani 1 1 d . .
N6 N 0.40562(15) 0.56055(13) 0.23801(10) 0.0286(3) Uani 1 1 d . .
O1 O 0.55060(16) 0.12167(13) 0.23127(10) 0.0459(4) Uani 1 1 d . .
O2 O 0.53947(16) 0.27147(13) 0.12466(9) 0.0442(4) Uani 1 1 d . .
C1 C 0.61856(18) 0.39508(16) 0.47653(12) 0.0306(4) Uani 1 1 d . .
H1A H 0.6864 0.4092 0.5180 0.037 Uiso 1 1 calc R U
C2 C 0.51204(18) 0.31643(15) 0.45787(11) 0.0285(4) Uani 1 1 d . .
C3 C 0.60432(17) 0.44851(15) 0.42148(11) 0.0286(4) Uani 1 1 d . .
C4 C 0.46494(18) 0.23117(16) 0.49299(11) 0.0301(4) Uani 1 1 d . .
H4A H 0.5175 0.1743 0.4833 0.036 Uiso 1 1 calc R U
H4B H 0.4652 0.2672 0.5536 0.036 Uiso 1 1 calc R U
C5 C 0.27493(19) 0.10619(15) 0.47690(11) 0.0295(4) Uani 1 1 d . .
C6 C 0.15402(19) 0.05431(16) 0.44105(11) 0.0317(4) Uani 1 1 d . .
H6 H 0.1127 0.0075 0.4657 0.038 Uiso 1 1 calc R U
C7 C 0.08750(19) 0.06362(15) 0.37328(11) 0.0299(4) Uani 1 1 d . .
C8 C 0.3310(2) 0.07733(17) 0.54651(12) 0.0343(4) Uani 1 1 d . .
H8A H 0.4051 0.0476 0.5315 0.051 Uiso 1 1 calc R U
H8B H 0.2721 0.0210 0.5562 0.051 Uiso 1 1 calc R U
H8C H 0.3522 0.1445 0.5972 0.051 Uiso 1 1 calc R U
C9 C -0.0422(2) -0.00162(18) 0.34637(13) 0.0381(5) Uani 1 1 d . .
H9A H -0.0986 0.0493 0.3465 0.057 Uiso 1 1 calc R U
H9B H -0.0631 -0.0390 0.3849 0.057 Uiso 1 1 calc R U
H9C H -0.0490 -0.0576 0.2902 0.057 Uiso 1 1 calc R U
C10 C 0.05842(17) 0.12129(16) 0.25844(12) 0.0292(4) Uani 1 1 d . .
C11 C 0.05152(18) 0.02952(16) 0.18360(12) 0.0314(4) Uani 1 1 d . .
C12 C -0.0185(2) 0.02782(19) 0.11283(13) 0.0388(5) Uani 1 1 d . .
H12 H -0.0255 -0.0339 0.0620 0.047 Uiso 1 1 calc R U
C13 C -0.0778(2) 0.1146(2) 0.11559(14) 0.0458(5) Uani 1 1 d . .
H13 H -0.1245 0.1125 0.0667 0.055 Uiso 1 1 calc R U
C14 C -0.0694(2) 0.2040(2) 0.18896(15) 0.0439(5) Uani 1 1 d . .
H14 H -0.1104 0.2632 0.1898 0.053 Uiso 1 1 calc R U
C15 C -0.00210(19) 0.20989(17) 0.26218(13) 0.0353(4) Uani 1 1 d . .
C16 C 0.1243(2) -0.06162(17) 0.17891(12) 0.0358(4) Uani 1 1 d . .
H16 H 0.1304 -0.0689 0.2344 0.043 Uiso 1 1 calc R U
C17 C 0.2540(2) -0.0267(2) 0.16402(18) 0.0533(6) Uani 1 1 d . .
H17A H 0.2513 -0.0166 0.1107 0.080 Uiso 1 1 calc R U
H17B H 0.3013 -0.0847 0.1630 0.080 Uiso 1 1 calc R U
H17C H 0.2930 0.0437 0.2087 0.080 Uiso 1 1 calc R U
C18 C 0.0651(3) -0.17625(19) 0.11427(15) 0.0494(6) Uani 1 1 d . .
H18A H -0.0197 -0.1956 0.1230 0.074 Uiso 1 1 calc R U
H18B H 0.1111 -0.2323 0.1199 0.074 Uiso 1 1 calc R U
H18C H 0.0660 -0.1743 0.0585 0.074 Uiso 1 1 calc R U
C19 C 0.0063(2) 0.30888(18) 0.34243(15) 0.0431(5) Uani 1 1 d . .
H19 H 0.0743 0.3063 0.3825 0.052 Uiso 1 1 calc R U
C20 C 0.0350(3) 0.4198(2) 0.3313(2) 0.0747(9) Uani 1 1 d . .
H20A H 0.1108 0.4241 0.3067 0.112 Uiso 1 1 calc R U
H20B H 0.0452 0.4809 0.3854 0.112 Uiso 1 1 calc R U
H20C H -0.0325 0.4261 0.2945 0.112 Uiso 1 1 calc R U
C21 C -0.1118(3) 0.3028(2) 0.38086(19) 0.0685(9) Uani 1 1 d . .
H21A H -0.1802 0.3044 0.3425 0.103 Uiso 1 1 calc R U
H21B H -0.1031 0.3667 0.4333 0.103 Uiso 1 1 calc R U
H21C H -0.1278 0.2334 0.3915 0.103 Uiso 1 1 calc R U
C22 C 0.68393(18) 0.54133(16) 0.40734(12) 0.0311(4) Uani 1 1 d . .
H22A H 0.7028 0.6088 0.4589 0.037 Uiso 1 1 calc R U
H22B H 0.7620 0.5192 0.3907 0.037 Uiso 1 1 calc R U
C23 C 0.67385(18) 0.63103(15) 0.30778(12) 0.0307(4) Uani 1 1 d . .
C24 C 0.61259(19) 0.65544(16) 0.24414(12) 0.0325(4) Uani 1 1 d . .
H24 H 0.6618 0.6978 0.2196 0.039 Uiso 1 1 calc R U
C25 C 0.48763(19) 0.62446(15) 0.21302(12) 0.0311(4) Uani 1 1 d . .
C26 C 0.80775(19) 0.68227(17) 0.33689(14) 0.0382(5) Uani 1 1 d . .
H26A H 0.8201 0.7246 0.3969 0.057 Uiso 1 1 calc R U
H26B H 0.8338 0.7324 0.3081 0.057 Uiso 1 1 calc R U
H26C H 0.8563 0.6231 0.3246 0.057 Uiso 1 1 calc R U
C27 C 0.4448(2) 0.66498(17) 0.14579(13) 0.0370(5) Uani 1 1 d . .
H27A H 0.4183 0.6011 0.0934 0.056 Uiso 1 1 calc R U
H27B H 0.5124 0.7169 0.1389 0.056 Uiso 1 1 calc R U
H27C H 0.3762 0.7032 0.1616 0.056 Uiso 1 1 calc R U
C28 C 0.27767(18) 0.55387(16) 0.21045(12) 0.0301(4) Uani 1 1 d . .
C29 C 0.2169(2) 0.47023(17) 0.13584(12) 0.0347(4) Uani 1 1 d . .
C30 C 0.0953(2) 0.47158(19) 0.10992(14) 0.0426(5) Uani 1 1 d . .
H30 H 0.0531 0.4155 0.0596 0.051 Uiso 1 1 calc R U
C31 C 0.0353(2) 0.5529(2) 0.15605(15) 0.0449(5) Uani 1 1 d . .
H31 H -0.0462 0.5543 0.1365 0.054 Uiso 1 1 calc R U
C32 C 0.0949(2) 0.63228(18) 0.23096(14) 0.0396(5) Uani 1 1 d . .
H32 H 0.0529 0.6871 0.2631 0.047 Uiso 1 1 calc R U
C33 C 0.21526(19) 0.63320(16) 0.26004(12) 0.0316(4) Uani 1 1 d . .
C34 C 0.2776(2) 0.37668(17) 0.08422(13) 0.0377(5) Uani 1 1 d . .
H34 H 0.3657 0.3931 0.1088 0.045 Uiso 1 1 calc R U
C35 C 0.2720(3) 0.3673(2) -0.00664(14) 0.0487(6) Uani 1 1 d . .
H35A H 0.1865 0.3573 -0.0306 0.073 Uiso 1 1 calc R U
H35B H 0.3068 0.3030 -0.0382 0.073 Uiso 1 1 calc R U
H35C H 0.3191 0.4355 -0.0090 0.073 Uiso 1 1 calc R U
C36 C 0.2172(2) 0.26564(18) 0.08858(15) 0.0453(5) Uani 1 1 d . .
H36A H 0.2189 0.2733 0.1468 0.068 Uiso 1 1 calc R U
H36B H 0.2620 0.2072 0.0603 0.068 Uiso 1 1 calc R U
H36C H 0.1320 0.2454 0.0614 0.068 Uiso 1 1 calc R U
C37 C 0.2766(2) 0.71898(16) 0.34436(12) 0.0344(4) Uani 1 1 d . .
H37 H 0.3426 0.6870 0.3652 0.041 Uiso 1 1 calc R U
C38 C 0.3379(2) 0.82764(18) 0.33744(14) 0.0433(5) Uani 1 1 d . .
H38A H 0.4018 0.8127 0.3016 0.065 Uiso 1 1 calc R U
H38B H 0.3746 0.8813 0.3928 0.065 Uiso 1 1 calc R U
H38C H 0.2765 0.8586 0.3135 0.065 Uiso 1 1 calc R U
C39 C 0.1888(2) 0.74364(19) 0.40900(14) 0.0441(5) Uani 1 1 d . .
H39A H 0.1296 0.7847 0.3944 0.066 Uiso 1 1 calc R U
H39B H 0.2355 0.7888 0.4639 0.066 Uiso 1 1 calc R U
H39C H 0.1452 0.6733 0.4101 0.066 Uiso 1 1 calc R U
C41 C 0.5981(3) 0.0552(2) 0.16019(15) 0.0507(6) Uani 1 1 d . .
H41A H 0.6523 0.1033 0.1390 0.061 Uiso 1 1 calc R U
H41B H 0.5305 0.0088 0.1154 0.061 Uiso 1 1 calc R U
C42 C 0.6701(3) -0.0184(2) 0.18916(17) 0.0566(7) Uani 1 1 d . .
H42A H 0.6649 -0.0919 0.1443 0.068 Uiso 1 1 calc R U
H42B H 0.7573 0.0177 0.2082 0.068 Uiso 1 1 calc R U
C43 C 0.6083(3) -0.0301(2) 0.25884(17) 0.0593(7) Uani 1 1 d . .
H43A H 0.6656 -0.0431 0.2995 0.071 Uiso 1 1 calc R U
H43B H 0.5370 -0.0926 0.2384 0.071 Uiso 1 1 calc R U
C44 C 0.5683(2) 0.0791(2) 0.29676(14) 0.0478(6) Uani 1 1 d . .
H44A H 0.4910 0.0685 0.3197 0.057 Uiso 1 1 calc R U
H44B H 0.6317 0.1318 0.3422 0.057 Uiso 1 1 calc R U
C45 C 0.5324(3) 0.2183(3) 0.03701(16) 0.0664(8) Uani 1 1 d . .
H45A H 0.4786 0.2510 0.0078 0.080 Uiso 1 1 calc R U
H45B H 0.4996 0.1374 0.0191 0.080 Uiso 1 1 calc R U
C46 C 0.6592(3) 0.2377(3) 0.01893(18) 0.0761(10) Uani 1 1 d . .
H46A H 0.7043 0.1808 0.0259 0.091 Uiso 1 1 calc R U
H46B H 0.6604 0.2367 -0.0382 0.091 Uiso 1 1 calc R U
C47 C 0.7116(4) 0.3492(3) 0.0811(3) 0.0859(11) Uani 1 1 d . .
H47A H 0.6966 0.4080 0.0599 0.103 Uiso 1 1 calc R U
H47B H 0.8010 0.3571 0.0959 0.103 Uiso 1 1 calc R U
C48 C 0.6456(3) 0.3568(2) 0.15608(19) 0.0675(8) Uani 1 1 d . .
H48A H 0.6983 0.3443 0.1993 0.081 Uiso 1 1 calc R U
H48B H 0.6227 0.4309 0.1803 0.081 Uiso 1 1 calc R U
H1 H 0.2638(19) 0.2518(16) 0.2953(12) 0.028(5) Uiso 1 1 d . .
H2 H 0.333(2) 0.418(2) 0.2826(15) 0.046(6) Uiso 1 1 d . .

loop_
_atom_site_aniso_label
_atom_site_aniso_U_11
_atom_site_aniso_U_22
_atom_site_aniso_U_33
_atom_site_aniso_U_23
_atom_site_aniso_U_13
_atom_site_aniso_U_12
Na1 0.0458(5) 0.0336(4) 0.0331(4) 0.0091(3) 0.0136(4) 0.0075(4)
Ni1 0.02674(14) 0.02792(12) 0.02328(12) 0.00967(9) 0.00373(9) 0.00232(9)
Ni2 0.02414(13) 0.02637(12) 0.02722(12) 0.00936(9) 0.00479(9) 0.00286(9)
N1 0.0303(9) 0.0280(7) 0.0248(7) 0.0097(6) 0.0057(6) 0.0043(6)
N2 0.0267(8) 0.0260(7) 0.0274(7) 0.0077(6) 0.0060(6) 0.0018(6)
N3 0.0303(9) 0.0286(8) 0.0253(7) 0.0089(6) 0.0053(6) 0.0039(6)
N4 0.0301(9) 0.0306(8) 0.0246(7) 0.0106(6) 0.0046(6) 0.0049(7)
N5 0.0276(9) 0.0272(7) 0.0316(8) 0.0089(6) 0.0069(7) 0.0051(6)
N6 0.0261(8) 0.0285(8) 0.0302(8) 0.0099(6) 0.0063(6) 0.0034(6)
O1 0.0537(10) 0.0438(8) 0.0469(9) 0.0185(7) 0.0206(8) 0.0172(8)
O2 0.0558(11) 0.0465(8) 0.0307(7) 0.0121(6) 0.0143(7) 0.0115(8)
C1 0.0264(10) 0.0343(10) 0.0283(9) 0.0090(8) 0.0018(8) 0.0051(8)
C2 0.0299(10) 0.0297(9) 0.0249(9) 0.0076(7) 0.0055(7) 0.0075(8)
C3 0.0246(10) 0.0289(9) 0.0276(9) 0.0051(7) 0.0047(7) 0.0036(7)
C4 0.0304(10) 0.0329(9) 0.0256(9) 0.0101(7) 0.0030(8) 0.0045(8)
C5 0.0376(11) 0.0282(9) 0.0239(9) 0.0092(7) 0.0093(8) 0.0083(8)
C6 0.0368(11) 0.0319(9) 0.0275(9) 0.0130(8) 0.0079(8) 0.0031(8)
C7 0.0316(11) 0.0296(9) 0.0279(9) 0.0099(7) 0.0086(8) 0.0033(8)
C8 0.0396(12) 0.0343(10) 0.0296(10) 0.0134(8) 0.0047(8) 0.0055(9)
C9 0.0346(12) 0.0425(11) 0.0385(11) 0.0202(9) 0.0050(9) -0.0020(9)
C10 0.0233(10) 0.0346(9) 0.0315(9) 0.0158(8) 0.0049(8) 0.0014(8)
C11 0.0263(10) 0.0375(10) 0.0299(9) 0.0142(8) 0.0034(8) 0.0000(8)
C12 0.0334(12) 0.0507(12) 0.0309(10) 0.0160(9) 0.0030(8) 0.0025(9)
C13 0.0329(12) 0.0731(16) 0.0404(12) 0.0325(12) 0.0022(9) 0.0102(11)
C14 0.0315(12) 0.0565(13) 0.0587(14) 0.0361(12) 0.0108(10) 0.0142(10)
C15 0.0276(11) 0.0407(11) 0.0420(11) 0.0200(9) 0.0100(9) 0.0053(8)
C16 0.0398(12) 0.0346(10) 0.0301(10) 0.0097(8) 0.0035(9) 0.0050(9)
C17 0.0407(14) 0.0447(13) 0.0698(17) 0.0130(12) 0.0145(12) 0.0107(11)
C18 0.0593(16) 0.0381(11) 0.0427(12) 0.0105(10) -0.0007(11) 0.0001(11)
C19 0.0426(13) 0.0382(11) 0.0505(13) 0.0151(10) 0.0115(10) 0.0142(10)
C20 0.090(2) 0.0415(14) 0.096(2) 0.0234(15) 0.047(2) 0.0103(14)
C21 0.082(2) 0.0534(15) 0.0697(18) 0.0170(14) 0.0441(17) 0.0093(15)
C22 0.0271(10) 0.0291(9) 0.0338(10) 0.0095(8) 0.0023(8) 0.0020(8)
C23 0.0270(10) 0.0251(8) 0.0366(10) 0.0062(8) 0.0096(8) 0.0043(7)
C24 0.0297(11) 0.0308(9) 0.0371(10) 0.0123(8) 0.0119(8) 0.0029(8)
C25 0.0328(11) 0.0283(9) 0.0308(9) 0.0090(8) 0.0086(8) 0.0046(8)
C26 0.0291(11) 0.0345(10) 0.0508(12) 0.0166(9) 0.0079(9) 0.0025(8)
C27 0.0392(12) 0.0367(10) 0.0364(11) 0.0167(9) 0.0070(9) 0.0019(9)
C28 0.0280(10) 0.0323(9) 0.0329(10) 0.0163(8) 0.0046(8) 0.0036(8)
C29 0.0334(11) 0.0350(10) 0.0350(10) 0.0145(8) 0.0038(9) 0.0007(8)
C30 0.0365(12) 0.0426(11) 0.0434(12) 0.0154(10) -0.0063(10) -0.0010(9)
C31 0.0286(12) 0.0525(13) 0.0546(14) 0.0245(11) -0.0034(10) 0.0044(10)
C32 0.0330(12) 0.0407(11) 0.0493(12) 0.0207(10) 0.0069(10) 0.0092(9)
C33 0.0299(11) 0.0322(9) 0.0361(10) 0.0170(8) 0.0056(8) 0.0050(8)
C34 0.0390(12) 0.0365(10) 0.0320(10) 0.0082(8) 0.0034(9) 0.0020(9)
C35 0.0582(16) 0.0471(13) 0.0356(11) 0.0120(10) 0.0065(11) 0.0022(11)
C36 0.0495(14) 0.0383(11) 0.0431(12) 0.0115(9) 0.0054(10) 0.0026(10)
C37 0.0342(11) 0.0348(10) 0.0355(10) 0.0121(8) 0.0071(9) 0.0113(8)
C38 0.0421(13) 0.0388(11) 0.0432(12) 0.0099(9) 0.0086(10) 0.0022(9)
C39 0.0495(14) 0.0406(11) 0.0434(12) 0.0150(10) 0.0141(11) 0.0092(10)
C41 0.0606(17) 0.0539(14) 0.0464(13) 0.0212(11) 0.0235(12) 0.0229(12)
C42 0.0689(19) 0.0554(15) 0.0616(16) 0.0311(13) 0.0277(14) 0.0273(14)
C43 0.0703(19) 0.0646(16) 0.0552(15) 0.0295(13) 0.0172(14) 0.0275(15)
C44 0.0498(15) 0.0538(14) 0.0388(12) 0.0150(10) 0.0094(10) 0.0103(11)
C45 0.085(2) 0.0796(19) 0.0342(13) 0.0140(13) 0.0110(13) 0.0298(17)
C46 0.089(2) 0.119(3) 0.0504(16) 0.0452(18) 0.0336(16) 0.063(2)
C47 0.075(2) 0.098(3) 0.117(3) 0.076(3) 0.034(2) 0.015(2)
C48 0.0564(18) 0.0587(16) 0.0671(18) -0.0027(13) 0.0210(14) 0.0076(13)

loop_
_atom_type_symbol
_atom_type_description
_atom_type_scat_dispersion_real
_atom_type_scat_dispersion_imag
_atom_type_scat_source
C C 0.0033 0.0016 'International Tables Vol C Tables 4.2.6.8 and 6.1.1.4'
H H 0.0000 0.0000 'International Tables Vol C Tables 4.2.6.8 and 6.1.1.4'
N N 0.0061 0.0033 'International Tables Vol C Tables 4.2.6.8 and 6.1.1.4'
O O 0.0106 0.0060 'International Tables Vol C Tables 4.2.6.8 and 6.1.1.4'
Na Na 0.0362 0.0249 'International Tables Vol C Tables 4.2.6.8 and 6.1.1.4'
Ni Ni 0.3393 1.1124 'International Tables Vol C Tables 4.2.6.8 and 6.1.1.4'

loop_
_geom_angle_atom_site_label_1
_geom_angle_atom_site_label_2
_geom_angle_atom_site_label_3
_geom_angle
O1 Na1 O2 84.93(6)
O1 Na1 N2 103.47(6)
O2 Na1 N2 115.35(6)
O1 Na1 N1 91.26(6)
O2 Na1 N1 142.79(6)
N2 Na1 N1 30.32(5)
O1 Na1 Ni2 136.14(6)
O2 Na1 Ni2 91.50(5)
N2 Na1 Ni2 40.28(4)
N1 Na1 Ni2 66.25(4)
O1 Na1 Ni1 94.97(5)
O2 Na1 Ni1 179.40(6)
N2 Na1 Ni1 65.25(4)
N1 Na1 Ni1 37.78(4)
Ni2 Na1 Ni1 88.98(2)
O1 Na1 H1 117.1(5)
O2 Na1 H1 154.5(5)
N2 Na1 H1 74.0(5)
N1 Na1 H1 54.9(5)
Ni2 Na1 H1 81.3(5)
Ni1 Na1 H1 25.3(5)
O1 Na1 H2 158.3(6)
O2 Na1 H2 107.1(5)
N2 Na1 H2 55.3(6)
N1 Na1 H2 68.2(5)
Ni2 Na1 H2 29.4(6)
Ni1 Na1 H2 73.2(5)
H1 Na1 H2 57.1(7)
N4 Ni1 N1 176.93(7)
N4 Ni1 N3 95.78(7)
N1 Ni1 N3 84.39(7)
N4 Ni1 Na1 119.59(5)
N1 Ni1 Na1 62.28(5)
N3 Ni1 Na1 127.82(5)
N4 Ni1 H1 89.9(9)
N1 Ni1 H1 90.2(9)
N3 Ni1 H1 172.7(9)
Na1 Ni1 H1 44.9(9)
N6 Ni2 N2 178.19(7)
N6 Ni2 N5 96.30(7)
N2 Ni2 N5 83.93(7)
N6 Ni2 Na1 116.50(5)
N2 Ni2 Na1 61.83(5)
N5 Ni2 Na1 112.97(5)
N6 Ni2 H2 89.4(10)
N2 Ni2 H2 90.2(10)
N5 Ni2 H2 173.4(10)
Na1 Ni2 H2 61.3(10)
C2 N1 N2 107.28(15)
C2 N1 Ni1 116.41(12)
N2 N1 Ni1 136.30(12)
C2 N1 Na1 133.82(12)
N2 N1 Na1 69.32(9)
Ni1 N1 Na1 79.94(6)
C3 N2 N1 107.12(15)
C3 N2 Ni2 115.85(12)
N1 N2 Ni2 136.09(13)
C3 N2 Na1 131.83(12)
N1 N2 Na1 80.36(9)
Ni2 N2 Na1 77.90(6)
C5 N3 C4 118.66(16)
C5 N3 Ni1 126.03(14)
C4 N3 Ni1 115.29(11)
C7 N4 C10 117.49(16)
C7 N4 Ni1 125.26(14)
C10 N4 Ni1 117.24(12)
C23 N5 C22 119.21(17)
C23 N5 Ni2 125.63(14)
C22 N5 Ni2 115.08(12)
C25 N6 C28 116.42(16)
C25 N6 Ni2 123.38(14)
C28 N6 Ni2 120.18(12)
C41 O1 C44 109.07(17)
C41 O1 Na1 123.71(14)
C44 O1 Na1 126.04(13)
C48 O2 C45 109.8(2)
C48 O2 Na1 112.85(15)
C45 O2 Na1 137.31(17)
C3 C1 C2 104.51(17)
C3 C1 H1A 127.7
C2 C1 H1A 127.7
N1 C2 C1 110.48(16)
N1 C2 C4 115.86(17)
C1 C2 C4 133.64(18)
N2 C3 C1 110.60(17)
N2 C3 C22 116.43(16)
C1 C3 C22 132.97(18)
N3 C4 C2 107.61(15)
N3 C4 H4A 110.2
C2 C4 H4A 110.2
N3 C4 H4B 110.2
C2 C4 H4B 110.2
H4A C4 H4B 108.5
N3 C5 C6 121.98(17)
N3 C5 C8 120.10(18)
C6 C5 C8 117.93(16)
C7 C6 C5 127.36(17)
C7 C6 H6 116.3
C5 C6 H6 116.3
N4 C7 C6 123.23(18)
N4 C7 C9 119.74(17)
C6 C7 C9 117.03(17)
C5 C8 H8A 109.5
C5 C8 H8B 109.5
H8A C8 H8B 109.5
C5 C8 H8C 109.5
H8A C8 H8C 109.5
H8B C8 H8C 109.5
C7 C9 H9A 109.5
C7 C9 H9B 109.5
H9A C9 H9B 109.5
C7 C9 H9C 109.5
H9A C9 H9C 109.5
H9B C9 H9C 109.5
C15 C10 C11 121.41(18)
C15 C10 N4 119.53(17)
C11 C10 N4 118.99(17)
C12 C11 C10 118.22(19)
C12 C11 C16 120.75(18)
C10 C11 C16 120.93(17)
C13 C12 C11 120.9(2)
C13 C12 H12 119.5
C11 C12 H12 119.5
C14 C13 C12 120.2(2)
C14 C13 H13 119.9
C12 C13 H13 119.9
C13 C14 C15 121.6(2)
C13 C14 H14 119.2
C15 C14 H14 119.2
C14 C15 C10 117.6(2)
C14 C15 C19 121.0(2)
C10 C15 C19 121.36(19)
C11 C16 C17 109.86(17)
C11 C16 C18 114.21(19)
C17 C16 C18 110.6(2)
C11 C16 H16 107.3
C17 C16 H16 107.3
C18 C16 H16 107.3
C16 C17 H17A 109.5
C16 C17 H17B 109.5
H17A C17 H17B 109.5
C16 C17 H17C 109.5
H17A C17 H17C 109.5
H17B C17 H17C 109.5
C16 C18 H18A 109.5
C16 C18 H18B 109.5
H18A C18 H18B 109.5
C16 C18 H18C 109.5
H18A C18 H18C 109.5
H18B C18 H18C 109.5
C15 C19 C20 112.7(2)
C15 C19 C21 111.2(2)
C20 C19 C21 109.2(2)
C15 C19 H19 107.8
C20 C19 H19 107.8
C21 C19 H19 107.8
C19 C20 H20A 109.5
C19 C20 H20B 109.5
H20A C20 H20B 109.5
C19 C20 H20C 109.5
H20A C20 H20C 109.5
H20B C20 H20C 109.5
C19 C21 H21A 109.5
C19 C21 H21B 109.5
H21A C21 H21B 109.5
C19 C21 H21C 109.5
H21A C21 H21C 109.5
H21B C21 H21C 109.5
N5 C22 C3 107.34(16)
N5 C22 H22A 110.2
C3 C22 H22A 110.2
N5 C22 H22B 110.2
C3 C22 H22B 110.2
H22A C22 H22B 108.5
N5 C23 C24 121.18(18)
N5 C23 C26 120.55(18)
C24 C23 C26 118.27(17)
C25 C24 C23 127.42(18)
C25 C24 H24 116.3
C23 C24 H24 116.3
N6 C25 C24 124.28(18)
N6 C25 C27 119.12(18)
C24 C25 C27 116.59(17)
C23 C26 H26A 109.5
C23 C26 H26B 109.5
H26A C26 H26B 109.5
C23 C26 H26C 109.5
H26A C26 H26C 109.5
H26B C26 H26C 109.5
C25 C27 H27A 109.5
C25 C27 H27B 109.5
H27A C27 H27B 109.5
C25 C27 H27C 109.5
H27A C27 H27C 109.5
H27B C27 H27C 109.5
C29 C28 C33 120.55(19)
C29 C28 N6 120.93(18)
C33 C28 N6 118.52(17)
C30 C29 C28 118.4(2)
C30 C29 C34 119.29(19)
C28 C29 C34 122.23(19)
C31 C30 C29 121.3(2)
C31 C30 H30 119.3
C29 C30 H30 119.3
C30 C31 C32 119.5(2)
C30 C31 H31 120.2
C32 C31 H31 120.2
C31 C32 C33 121.2(2)
C31 C32 H32 119.4
C33 C32 H32 119.4
C32 C33 C28 118.77(19)
C32 C33 C37 119.89(18)
C28 C33 C37 121.33(18)
C29 C34 C36 109.73(18)
C29 C34 C35 112.34(19)
C36 C34 C35 110.20(18)
C29 C34 H34 108.1
C36 C34 H34 108.1
C35 C34 H34 108.1
C34 C35 H35A 109.5
C34 C35 H35B 109.5
H35A C35 H35B 109.5
C34 C35 H35C 109.5
H35A C35 H35C 109.5
H35B C35 H35C 109.5
C34 C36 H36A 109.5
C34 C36 H36B 109.5
H36A C36 H36B 109.5
C34 C36 H36C 109.5
H36A C36 H36C 109.5
H36B C36 H36C 109.5
C33 C37 C38 111.67(17)
C33 C37 C39 113.00(18)
C38 C37 C39 109.83(17)
C33 C37 H37 107.4
C38 C37 H37 107.4
C39 C37 H37 107.4
C37 C38 H38A 109.5
C37 C38 H38B 109.5
H38A C38 H38B 109.5
C37 C38 H38C 109.5
H38A C38 H38C 109.5
H38B C38 H38C 109.5
C37 C39 H39A 109.5
C37 C39 H39B 109.5
H39A C39 H39B 109.5
C37 C39 H39C 109.5
H39A C39 H39C 109.5
H39B C39 H39C 109.5
O1 C41 C42 106.17(19)
O1 C41 H41A 110.5
C42 C41 H41A 110.5
O1 C41 H41B 110.5
C42 C41 H41B 110.5
H41A C41 H41B 108.7
C43 C42 C41 103.0(2)
C43 C42 H42A 111.2
C41 C42 H42A 111.2
C43 C42 H42B 111.2
C41 C42 H42B 111.2
H42A C42 H42B 109.1
C42 C43 C44 103.9(2)
C42 C43 H43A 111.0
C44 C43 H43A 111.0
C42 C43 H43B 111.0
C44 C43 H43B 111.0
H43A C43 H43B 109.0
O1 C44 C43 106.66(18)
O1 C44 H44A 110.4
C43 C44 H44A 110.4
O1 C44 H44B 110.4
C43 C44 H44B 110.4
H44A C44 H44B 108.6
O2 C45 C46 105.7(3)
O2 C45 H45A 110.6
C46 C45 H45A 110.6
O2 C45 H45B 110.6
C46 C45 H45B 110.6
H45A C45 H45B 108.7
C47 C46 C45 102.9(3)
C47 C46 H46A 111.2
C45 C46 H46A 111.2
C47 C46 H46B 111.2
C45 C46 H46B 111.2
H46A C46 H46B 109.1
C46 C47 C48 104.7(3)
C46 C47 H47A 110.8
C48 C47 H47A 110.8
C46 C47 H47B 110.8
C48 C47 H47B 110.8
H47A C47 H47B 108.9
O2 C48 C47 105.1(2)
O2 C48 H48A 110.7
C47 C48 H48A 110.7
O2 C48 H48B 110.7
C47 C48 H48B 110.7
H48A C48 H48B 108.8

loop_
_geom_bond_atom_site_label_1
_geom_bond_atom_site_label_2
_geom_bond_distance
Na1 O1 2.3130(18)
Na1 O2 2.3364(16)
Na1 N2 2.5666(17)
Na1 N1 2.7047(17)
Na1 Ni2 2.8468(8)
Na1 Ni1 3.0084(8)
Na1 H1 2.26(2)
Na1 H2 2.50(2)
Ni1 N4 1.8691(17)
Ni1 N1 1.8720(16)
Ni1 N3 1.9045(15)
Ni1 H1 1.37(2)
Ni2 N6 1.8659(16)
Ni2 N2 1.8822(16)
Ni2 N5 1.9207(17)
Ni2 H2 1.40(2)
N1 C2 1.351(2)
N1 N2 1.385(2)
N2 C3 1.352(3)
N3 C5 1.329(2)
N3 C4 1.465(3)
N4 C7 1.345(2)
N4 C10 1.443(2)
N5 C23 1.324(2)
N5 C22 1.469(2)
N6 C25 1.346(2)
N6 C28 1.448(3)
O1 C41 1.430(3)
O1 C44 1.444(3)
O2 C48 1.418(3)
O2 C45 1.425(3)
C1 C3 1.380(3)
C1 C2 1.382(3)
C1 H1A 0.9500
C2 C4 1.497(3)
C3 C22 1.496(3)
C4 H4A 0.9900
C4 H4B 0.9900
C5 C6 1.400(3)
C5 C8 1.506(3)
C6 C7 1.393(3)
C6 H6 0.9500
C7 C9 1.509(3)
C8 H8A 0.9800
C8 H8B 0.9800
C8 H8C 0.9800
C9 H9A 0.9800
C9 H9B 0.9800
C9 H9C 0.9800
C10 C15 1.407(3)
C10 C11 1.411(3)
C11 C12 1.395(3)
C11 C16 1.518(3)
C12 C13 1.381(3)
C12 H12 0.9500
C13 C14 1.377(4)
C13 H13 0.9500
C14 C15 1.397(3)
C14 H14 0.9500
C15 C19 1.515(3)
C16 C17 1.521(3)
C16 C18 1.529(3)
C16 H16 1.0000
C17 H17A 0.9800
C17 H17B 0.9800
C17 H17C 0.9800
C18 H18A 0.9800
C18 H18B 0.9800
C18 H18C 0.9800
C19 C20 1.517(3)
C19 C21 1.528(3)
C19 H19 1.0000
C20 H20A 0.9800
C20 H20B 0.9800
C20 H20C 0.9800
C21 H21A 0.9800
C21 H21B 0.9800
C21 H21C 0.9800
C22 H22A 0.9900
C22 H22B 0.9900
C23 C24 1.409(3)
C23 C26 1.509(3)
C24 C25 1.398(3)
C24 H24 0.9500
C25 C27 1.515(3)
C26 H26A 0.9800
C26 H26B 0.9800
C26 H26C 0.9800
C27 H27A 0.9800
C27 H27B 0.9800
C27 H27C 0.9800
C28 C29 1.405(3)
C28 C33 1.407(3)
C29 C30 1.398(3)
C29 C34 1.524(3)
C30 C31 1.383(3)
C30 H30 0.9500
C31 C32 1.384(3)
C31 H31 0.9500
C32 C33 1.393(3)
C32 H32 0.9500
C33 C37 1.525(3)
C34 C36 1.533(3)
C34 C35 1.536(3)
C34 H34 1.0000
C35 H35A 0.9800
C35 H35B 0.9800
C35 H35C 0.9800
C36 H36A 0.9800
C36 H36B 0.9800
C36 H36C 0.9800
C37 C38 1.528(3)
C37 C39 1.530(3)
C37 H37 1.0000
C38 H38A 0.9800
C38 H38B 0.9800
C38 H38C 0.9800
C39 H39A 0.9800
C39 H39B 0.9800
C39 H39C 0.9800
C41 C42 1.525(3)
C41 H41A 0.9900
C41 H41B 0.9900
C42 C43 1.482(4)
C42 H42A 0.9900
C42 H42B 0.9900
C43 C44 1.495(4)
C43 H43A 0.9900
C43 H43B 0.9900
C44 H44A 0.9900
C44 H44B 0.9900
C45 C46 1.477(5)
C45 H45A 0.9900
C45 H45B 0.9900
C46 C47 1.471(5)
C46 H46A 0.9900
C46 H46B 0.9900
C47 C48 1.529(4)
C47 H47A 0.9900
C47 H47B 0.9900
C48 H48A 0.9900
C48 H48B 0.9900
